data_7719545
loop_
_publ_author_name
'Simran, Simran'
'Tansky, Maxym'
'Trabulsi, Seth'
'Deng, Liangzi'
'Chu, Ching-Wu'
'Ozarowski, Andrew'
'Comito, Robert J.'

_publ_section_title
;
 Cooperative enhancement of redox catalysis in divanadium complexes
 binucleated by 1,8-naphthyridine-2,7-dicarboxylate.
;
_journal_issue 41
_journal_name_full 'Dalton transactions (Cambridge, England : 2003)'
_journal_page_first 15400
_journal_page_last 15405
_journal_paper_doi 10.1039/d5dt01296a
_journal_volume 54
_journal_year 2025
_chemical_formula_sum 'C37 H45 N2 O10 V2'
_chemical_formula_weight 779.63
_space_group_crystal_system monoclinic
_space_group_IT_number 13
_space_group_name_Hall '-P 2yac'
_space_group_name_H-M_alt 'P 1 2/n 1'
_atom_sites_solution_hydrogens geom
_audit_block_doi 10.5517/ccdc.csd.cc2kytx8
_audit_creation_method SHELXL-2019/3
_audit_update_record
;
2024-09-05 deposited with the CCDC.	2025-10-02 downloaded from the CCDC.
;
_cell_angle_alpha 90
_cell_angle_beta 98.764(2)
_cell_angle_gamma 90
_cell_formula_units_Z 4
_cell_length_a 17.1567(5)
_cell_length_b 9.8652(3)
_cell_length_c 22.3440(6)
_cell_measurement_reflns_used 3647
_cell_measurement_temperature 123(2)
_cell_measurement_theta_max 66.97
_cell_measurement_theta_min 4.00
_cell_volume 3737.66(19)
_computing_cell_refinement 'Bruker SAINT'
_computing_data_collection 'Bruker APEX4'
_computing_data_reduction 'Bruker SAINT'
_computing_structure_refinement 'SHELXL-2019/2 (Sheldrick, 2019)'
_computing_structure_solution 'SHELXT 2018/2 (Sheldrick, 2018)'
_diffrn_ambient_temperature 123(2)
_diffrn_measured_fraction_theta_full 0.990
_diffrn_measured_fraction_theta_max 0.990
_diffrn_measurement_device_type 'Bruker APEX-II CCD'
_diffrn_measurement_method 'narrow frame omega scans'
_diffrn_radiation_type CuK\a
_diffrn_radiation_wavelength 1.54178
_diffrn_reflns_av_R_equivalents 0.0741
_diffrn_reflns_av_unetI/netI 0.0577
_diffrn_reflns_Laue_measured_fraction_full 0.990
_diffrn_reflns_Laue_measured_fraction_max 0.990
_diffrn_reflns_limit_h_max 20
_diffrn_reflns_limit_h_min -19
_diffrn_reflns_limit_k_max 11
_diffrn_reflns_limit_k_min -11
_diffrn_reflns_limit_l_max 25
_diffrn_reflns_limit_l_min -26
_diffrn_reflns_number 29013
_diffrn_reflns_point_group_measured_fraction_full 0.990
_diffrn_reflns_point_group_measured_fraction_max 0.990
_diffrn_reflns_theta_full 67.476
_diffrn_reflns_theta_max 67.476
_diffrn_reflns_theta_min 3.034
_exptl_absorpt_coefficient_mu 4.681
_exptl_absorpt_correction_T_max 0.7529
_exptl_absorpt_correction_T_min 0.5889
_exptl_absorpt_correction_type empirical
_exptl_absorpt_process_details SADABS
_exptl_crystal_colour red
_exptl_crystal_density_diffrn 1.385
_exptl_crystal_description plate
_exptl_crystal_F_000 1628
_exptl_crystal_size_max 0.12
_exptl_crystal_size_mid 0.04
_exptl_crystal_size_min 0.01
_refine_diff_density_max 0.507
_refine_diff_density_min -0.302
_refine_diff_density_rms 0.064
_refine_ls_extinction_method none
_refine_ls_goodness_of_fit_ref 1.026
_refine_ls_hydrogen_treatment constr
_refine_ls_matrix_type full
_refine_ls_number_parameters 468
_refine_ls_number_reflns 6684
_refine_ls_number_restraints 4
_refine_ls_restrained_S_all 1.030
_refine_ls_R_factor_all 0.0678
_refine_ls_R_factor_gt 0.0451
_refine_ls_shift/su_max 0.001
_refine_ls_shift/su_mean 0.000
_refine_ls_structure_factor_coef Fsqd
_refine_ls_weighting_details 'w=1/[\s^2^(Fo^2^)+(0.0533P)^2^+1.6103P] where P=(Fo^2^+2Fc^2^)/3'
_refine_ls_weighting_scheme calc
_refine_ls_wR_factor_gt 0.1044
_refine_ls_wR_factor_ref 0.1151
_reflns_Friedel_coverage 0.000
_reflns_number_gt 5008
_reflns_number_total 6684
_reflns_threshold_expression 'I > 2\s(I)'
_cod_data_source_file d5dt01296a2.cif
_cod_data_source_block SS2-066_XW571
_cod_depositor_comments 'Adding full bibliography for 7719545--7719549.cif.'
_cod_original_sg_symbol_H-M 'P 2/n'
_cod_database_code 7719545
_shelx_shelxl_version_number 2019/3
_shelx_space_group_comment
;
The symmetry employed for this shelxl refinement is uniquely defined
by the following loop, which should always be used as a source of
symmetry information in preference to the above space-group names.
They are only intended as comments.
;
_shelx_estimated_absorpt_t_min 0.604
_shelx_estimated_absorpt_t_max 0.955

loop_
_space_group_symop_operation_xyz
'x, y, z'
'-x+1/2, y, -z+1/2'
'-x, -y, -z'
'x-1/2, -y, z-1/2'

loop_
_atom_site_label
_atom_site_type_symbol
_atom_site_fract_x
_atom_site_fract_y
_atom_site_fract_z
_atom_site_U_iso_or_equiv
_atom_site_adp_type
_atom_site_occupancy
_atom_site_site_symmetry_order
_atom_site_calc_flag
_atom_site_refinement_flags_posn
_atom_site_refinement_flags_adp
_atom_site_refinement_flags_occupancy
_atom_site_disorder_assembly
_atom_site_disorder_group
V1 V 0.43642(3) 0.55826(5) 0.74534(2) 0.02111(13) Uani 1 1 d . . . . .
V2 V 0.60711(3) 0.61237(5) 0.73571(2) 0.02361(13) Uani 1 1 d . . . . .
O1 O 0.34956(11) 0.60585(19) 0.79402(9) 0.0240(4) Uani 1 1 d . . . . .
O2 O 0.50242(11) 0.59840(19) 0.68398(8) 0.0222(4) Uani 1 1 d . . . . .
O3 O 0.54089(11) 0.5747(2) 0.79772(9) 0.0245(4) Uani 1 1 d . . . . .
O4 O 0.67751(11) 0.6586(2) 0.81383(9) 0.0288(5) Uani 1 1 d . . . . .
H39 H 0.725590 0.678436 0.817166 0.043 Uiso 1 1 calc R U . . .
O5 O 0.67760(11) 0.7350(2) 0.69296(9) 0.0263(4) Uani 1 1 d . . . . .
O6 O 0.26439(11) 0.7525(2) 0.82479(9) 0.0275(5) Uani 1 1 d . . . . .
O7 O 0.42659(11) 0.3981(2) 0.75140(9) 0.0267(4) Uani 1 1 d . . . . .
O8 O 0.35692(11) 0.59511(19) 0.66928(9) 0.0239(4) Uani 1 1 d . . . . .
H38 H 0.313835 0.635370 0.669567 0.036 Uiso 1 1 calc R U . . .
O9 O 0.64313(12) 0.4731(2) 0.71533(10) 0.0328(5) Uani 1 1 d . . . . .
O10 O 0.72774(13) 0.9372(2) 0.67465(11) 0.0360(5) Uani 1 1 d . . . . .
N1 N 0.55894(13) 0.8424(2) 0.73430(11) 0.0222(5) Uani 1 1 d . . . . .
N2 N 0.43887(13) 0.7966(2) 0.76448(10) 0.0216(5) Uani 1 1 d . . . . .
C1 C 0.49216(15) 0.8916(3) 0.75226(12) 0.0214(6) Uani 1 1 d . . . . .
C2 C 0.47873(16) 1.0319(3) 0.75820(12) 0.0233(6) Uani 1 1 d . . . . .
C3 C 0.40976(17) 1.0731(3) 0.78075(13) 0.0259(6) Uani 1 1 d . . . . .
H3 H 0.398839 1.166631 0.785373 0.031 Uiso 1 1 calc R U . . .
C4 C 0.35891(17) 0.9762(3) 0.79583(13) 0.0257(6) Uani 1 1 d . . . . .
H4 H 0.313170 1.001051 0.812438 0.031 Uiso 1 1 calc R U . . .
C5 C 0.37582(16) 0.8396(3) 0.78622(13) 0.0218(6) Uani 1 1 d . . . . .
C6 C 0.60989(16) 0.9309(3) 0.71786(13) 0.0241(6) Uani 1 1 d . . . . .
C7 C 0.60076(17) 1.0719(3) 0.72099(14) 0.0274(7) Uani 1 1 d . . . . .
H7 H 0.638960 1.131013 0.708519 0.033 Uiso 1 1 calc R U . . .
C8 C 0.53639(17) 1.1231(3) 0.74216(13) 0.0270(6) Uani 1 1 d . . . . .
H8 H 0.530116 1.218218 0.746142 0.032 Uiso 1 1 calc R U . . .
C9 C 0.32471(16) 0.7251(3) 0.80305(12) 0.0220(6) Uani 1 1 d . . . . .
C10 C 0.57278(18) 0.5760(3) 0.86117(14) 0.0304(7) Uani 1 1 d . . . . .
C11 C 0.66402(19) 0.5735(4) 0.86521(15) 0.0367(8) Uani 1 1 d . . . . .
C12 C 0.67832(17) 0.8669(3) 0.69335(13) 0.0260(6) Uani 1 1 d . . . . .
C13 C 0.38667(17) 0.6251(3) 0.61246(13) 0.0247(6) Uani 1 1 d . . . . .
C14 C 0.47196(17) 0.5644(3) 0.62250(14) 0.0264(6) Uani 1 1 d . . . . .
C15 C 0.52480(18) 0.6278(3) 0.58109(14) 0.0308(7) Uani 1 1 d . . . . .
H15A H 0.500371 0.616725 0.538783 0.046 Uiso 1 1 calc R U . . .
H15B H 0.576346 0.582851 0.587445 0.046 Uiso 1 1 calc R U . . .
H15C H 0.531639 0.724501 0.590425 0.046 Uiso 1 1 calc R U . . .
C16 C 0.5410(2) 0.4563(4) 0.89209(17) 0.0456(9) Uani 1 1 d . . . . .
H16A H 0.483950 0.466931 0.890948 0.068 Uiso 1 1 calc R U . . .
H16B H 0.566798 0.451801 0.934289 0.068 Uiso 1 1 calc R U . . .
H16C H 0.551464 0.372633 0.871074 0.068 Uiso 1 1 calc R U . . .
C17 C 0.5457(2) 0.7070(4) 0.88828(16) 0.0442(9) Uani 1 1 d . . . . .
H17A H 0.568906 0.784978 0.870315 0.066 Uiso 1 1 calc R U . . .
H17B H 0.562665 0.706923 0.932192 0.066 Uiso 1 1 calc R U . . .
H17C H 0.488019 0.713143 0.879717 0.066 Uiso 1 1 calc R U . . .
C18 C 0.70923(19) 0.6342(4) 0.92216(15) 0.0456(9) Uani 1 1 d . . . . .
H18A H 0.765846 0.619975 0.922630 0.068 Uiso 1 1 calc R U . . .
H18B H 0.692881 0.590499 0.957618 0.068 Uiso 1 1 calc R U . . .
H18C H 0.698305 0.731647 0.923192 0.068 Uiso 1 1 calc R U . . .
C19 C 0.6954(2) 0.4314(4) 0.85537(18) 0.0479(10) Uani 1 1 d . . . . .
H19A H 0.662159 0.388520 0.820978 0.072 Uiso 1 1 calc R U . . .
H19B H 0.694326 0.376753 0.891875 0.072 Uiso 1 1 calc R U . . .
H19C H 0.749648 0.437813 0.846962 0.072 Uiso 1 1 calc R U . . .
C20 C 0.38747(17) 0.7778(3) 0.60454(14) 0.0280(6) Uani 1 1 d . . . . .
H20A H 0.402596 0.799808 0.565109 0.042 Uiso 1 1 calc R U . . .
H20B H 0.425530 0.818046 0.636799 0.042 Uiso 1 1 calc R U . . .
H20C H 0.334781 0.814157 0.606583 0.042 Uiso 1 1 calc R U . . .
C21 C 0.33177(18) 0.5575(3) 0.56110(14) 0.0311(7) Uani 1 1 d . . . . .
H21A H 0.353176 0.568409 0.523153 0.047 Uiso 1 1 calc R U . . .
H21B H 0.279543 0.599701 0.557158 0.047 Uiso 1 1 calc R U . . .
H21C H 0.327288 0.460727 0.569958 0.047 Uiso 1 1 calc R U . . .
C22 C 0.47260(19) 0.4100(3) 0.61555(15) 0.0311(7) Uani 1 1 d . . . . .
H22A H 0.458151 0.386155 0.572724 0.047 Uiso 1 1 calc R U . . .
H22B H 0.434559 0.369765 0.638934 0.047 Uiso 1 1 calc R U . . .
H22C H 0.525493 0.375313 0.630555 0.047 Uiso 1 1 calc R U . . .
C23 C 0.2019(2) 0.1662(4) 0.86742(17) 0.0428(9) Uani 1 1 d . . . . .
H23 H 0.151229 0.133173 0.850721 0.051 Uiso 1 1 calc R U . . .
C24 C 0.2417(2) 0.1088(3) 0.91894(16) 0.0399(8) Uani 1 1 d . . . . .
H24 H 0.218609 0.035860 0.937729 0.048 Uiso 1 1 calc R U . . .
C25 C 0.3146(2) 0.1559(4) 0.94358(16) 0.0408(8) Uani 1 1 d . . . . .
H25 H 0.341963 0.115275 0.979260 0.049 Uiso 1 1 calc R U . . .
C26 C 0.3487(2) 0.2625(4) 0.91673(17) 0.0428(8) Uani 1 1 d . . . . .
H26 H 0.399066 0.295752 0.933982 0.051 Uiso 1 1 calc R U . . .
C27 C 0.3084(2) 0.3205(4) 0.86431(17) 0.0445(9) Uani 1 1 d . . . . .
H27 H 0.331428 0.393570 0.845496 0.053 Uiso 1 1 calc R U . . .
C28 C 0.2352(2) 0.2723(4) 0.83954(16) 0.0454(9) Uani 1 1 d . . . . .
H28 H 0.207718 0.311530 0.803567 0.054 Uiso 1 1 calc R U . . .
C29 C 0.7973(2) 1.1660(4) 0.51873(17) 0.0448(9) Uani 1 1 d . . . . .
H29 H 0.746303 1.195648 0.500900 0.054 Uiso 1 1 calc R U . . .
C30 C 0.8607(3) 1.1893(4) 0.48921(17) 0.0496(10) Uani 1 1 d . . . . .
H30 H 0.853812 1.234601 0.451243 0.060 Uiso 1 1 calc R U . . .
C31 C 0.9352(3) 1.1459(4) 0.51566(19) 0.0534(10) Uani 1 1 d . . . . .
H31 H 0.979631 1.161024 0.495840 0.064 Uiso 1 1 calc R U . . .
C32 C 0.9441(2) 1.0804(4) 0.57107(19) 0.0510(10) Uani 1 1 d . . . . .
H32 H 0.994749 1.050795 0.589530 0.061 Uiso 1 1 calc R U . . .
C33 C 0.8794(2) 1.0584(4) 0.59935(17) 0.0470(9) Uani 1 1 d . . . . .
H33 H 0.885715 1.013243 0.637349 0.056 Uiso 1 1 calc R U . . .
C34 C 0.8064(2) 1.1006(4) 0.57339(17) 0.0438(9) Uani 1 1 d . . . . .
H34 H 0.762020 1.084724 0.593164 0.053 Uiso 1 1 calc R U . . .
C35 C 0.5736(3) 0.9834(5) 0.5333(2) 0.0791(17) Uani 1 1 d D . . . .
H35 H 0.624127 0.972149 0.556856 0.095 Uiso 1 1 calc R U . . .
C36 C 0.5536(3) 0.9116(4) 0.4807(2) 0.0714(14) Uani 1 1 d D . . . .
H36 H 0.590317 0.851240 0.467114 0.086 Uiso 1 1 calc R U . . .
C37 C 0.4801(3) 0.9281(4) 0.44806(19) 0.0721(16) Uani 1 1 d D . . . .
H37 H 0.465669 0.877586 0.411863 0.087 Uiso 1 1 calc R U . . .

loop_
_atom_site_aniso_label
_atom_site_aniso_U_11
_atom_site_aniso_U_22
_atom_site_aniso_U_33
_atom_site_aniso_U_23
_atom_site_aniso_U_13
_atom_site_aniso_U_12
V1 0.0179(2) 0.0164(3) 0.0291(3) 0.00096(19) 0.00393(19) -0.00005(18)
V2 0.0174(2) 0.0212(3) 0.0323(3) 0.0021(2) 0.0043(2) 0.00112(19)
O1 0.0210(10) 0.0213(11) 0.0309(11) 0.0008(8) 0.0081(8) -0.0019(8)
O2 0.0183(9) 0.0228(11) 0.0256(10) -0.0012(8) 0.0035(8) -0.0003(7)
O3 0.0201(10) 0.0255(11) 0.0281(11) 0.0032(8) 0.0045(8) -0.0028(8)
O4 0.0184(10) 0.0331(12) 0.0348(12) 0.0072(9) 0.0034(9) -0.0036(8)
O5 0.0184(10) 0.0262(12) 0.0342(12) 0.0027(8) 0.0042(8) 0.0025(8)
O6 0.0193(10) 0.0292(12) 0.0355(12) -0.0061(9) 0.0087(9) -0.0024(8)
O7 0.0248(11) 0.0203(11) 0.0348(12) 0.0035(8) 0.0043(9) 0.0012(8)
O8 0.0188(10) 0.0242(11) 0.0293(11) 0.0026(8) 0.0053(8) 0.0026(8)
O9 0.0251(11) 0.0277(12) 0.0454(14) 0.0008(9) 0.0055(10) 0.0060(8)
O10 0.0285(12) 0.0304(12) 0.0529(14) 0.0049(10) 0.0184(10) -0.0023(9)
N1 0.0175(12) 0.0219(13) 0.0270(13) 0.0015(9) 0.0030(10) -0.0006(9)
N2 0.0169(12) 0.0231(13) 0.0248(13) -0.0012(9) 0.0033(9) -0.0016(9)
C1 0.0155(13) 0.0228(15) 0.0251(15) 0.0022(11) 0.0004(11) 0.0003(11)
C2 0.0210(14) 0.0233(16) 0.0247(15) 0.0000(11) 0.0010(11) -0.0003(11)
C3 0.0280(15) 0.0175(15) 0.0319(16) -0.0005(11) 0.0036(12) 0.0038(11)
C4 0.0205(14) 0.0247(16) 0.0320(16) -0.0006(12) 0.0045(12) 0.0030(11)
C5 0.0163(13) 0.0233(15) 0.0254(15) -0.0009(11) 0.0023(11) 0.0000(11)
C6 0.0183(14) 0.0237(16) 0.0296(16) 0.0039(12) 0.0018(12) -0.0004(11)
C7 0.0252(15) 0.0228(16) 0.0347(17) 0.0030(12) 0.0061(13) -0.0044(11)
C8 0.0270(16) 0.0189(15) 0.0347(17) 0.0027(12) 0.0034(13) -0.0009(12)
C9 0.0191(14) 0.0239(16) 0.0218(15) -0.0001(11) -0.0005(11) -0.0026(11)
C10 0.0251(16) 0.0377(19) 0.0267(16) 0.0066(13) -0.0016(12) -0.0017(13)
C11 0.0274(17) 0.044(2) 0.0378(19) 0.0136(15) 0.0036(14) -0.0042(14)
C12 0.0209(15) 0.0272(18) 0.0287(16) 0.0033(12) 0.0000(12) -0.0005(12)
C13 0.0265(15) 0.0242(16) 0.0234(15) 0.0001(11) 0.0037(12) -0.0005(12)
C14 0.0233(15) 0.0243(16) 0.0312(16) -0.0004(12) 0.0032(12) 0.0017(11)
C15 0.0277(16) 0.0377(19) 0.0281(17) -0.0007(13) 0.0081(13) -0.0010(13)
C16 0.037(2) 0.057(2) 0.043(2) 0.0153(17) 0.0059(16) -0.0107(16)
C17 0.042(2) 0.050(2) 0.038(2) -0.0041(16) -0.0014(16) 0.0069(16)
C18 0.0234(17) 0.076(3) 0.036(2) 0.0092(17) -0.0003(14) -0.0070(16)
C19 0.041(2) 0.047(2) 0.057(2) 0.0210(18) 0.0098(18) 0.0131(16)
C20 0.0253(15) 0.0264(17) 0.0323(17) 0.0032(12) 0.0038(13) 0.0007(12)
C21 0.0285(16) 0.0336(18) 0.0309(17) -0.0007(13) 0.0034(13) -0.0028(13)
C22 0.0318(17) 0.0236(17) 0.0381(18) -0.0066(13) 0.0059(14) 0.0041(12)
C23 0.0329(18) 0.043(2) 0.052(2) -0.0115(16) 0.0028(16) 0.0033(15)
C24 0.044(2) 0.0304(19) 0.046(2) 0.0010(15) 0.0094(16) -0.0061(15)
C25 0.047(2) 0.036(2) 0.037(2) 0.0074(14) 0.0001(16) -0.0014(15)
C26 0.0354(19) 0.039(2) 0.053(2) 0.0044(16) 0.0048(16) -0.0030(15)
C27 0.051(2) 0.033(2) 0.055(2) 0.0120(16) 0.0233(18) 0.0091(16)
C28 0.050(2) 0.051(2) 0.035(2) 0.0073(16) 0.0069(16) 0.0272(18)
C29 0.046(2) 0.038(2) 0.047(2) -0.0053(16) -0.0054(17) 0.0080(16)
C30 0.070(3) 0.036(2) 0.041(2) 0.0020(16) 0.004(2) -0.0017(18)
C31 0.058(3) 0.048(3) 0.058(3) -0.0105(19) 0.019(2) -0.0139(19)
C32 0.046(2) 0.046(2) 0.057(3) -0.0113(18) -0.0052(19) 0.0022(17)
C33 0.060(3) 0.040(2) 0.038(2) -0.0021(16) 0.0007(18) 0.0066(17)
C34 0.050(2) 0.035(2) 0.047(2) -0.0019(16) 0.0085(17) 0.0028(16)
C35 0.075(3) 0.050(3) 0.103(4) 0.037(3) -0.018(3) -0.025(3)
C36 0.089(4) 0.039(3) 0.098(4) 0.008(2) 0.052(3) -0.004(2)
C37 0.141(5) 0.039(3) 0.037(2) -0.0034(17) 0.017(3) -0.025(3)

loop_
_atom_type_symbol
_atom_type_description
_atom_type_scat_dispersion_real
_atom_type_scat_dispersion_imag
_atom_type_scat_source
C C 0.0181 0.0091 'International Tables Vol C Tables 4.2.6.8 and 6.1.1.4'
H H 0.0000 0.0000 'International Tables Vol C Tables 4.2.6.8 and 6.1.1.4'
N N 0.0311 0.0180 'International Tables Vol C Tables 4.2.6.8 and 6.1.1.4'
O O 0.0492 0.0322 'International Tables Vol C Tables 4.2.6.8 and 6.1.1.4'
V V 0.0687 2.1097 'International Tables Vol C Tables 4.2.6.8 and 6.1.1.4'

loop_
_citation_id
_citation_doi
_citation_year
1 10.26434/chemrxiv-2025-ksrvb 2025

loop_
_geom_angle_atom_site_label_1
_geom_angle_atom_site_label_2
_geom_angle_atom_site_label_3
_geom_angle
_geom_angle_site_symmetry_1
_geom_angle_site_symmetry_3
_geom_angle_publ_flag
O7 V1 O2 109.95(10) . . ?
O7 V1 O3 97.36(9) . . ?
O2 V1 O3 80.18(8) . . ?
O7 V1 O1 95.03(9) . . ?
O2 V1 O1 152.08(8) . . ?
O3 V1 O1 109.55(8) . . ?
O7 V1 O8 100.42(9) . . ?
O2 V1 O8 76.37(8) . . ?
O3 V1 O8 154.28(8) . . ?
O1 V1 O8 87.30(8) . . ?
O7 V1 N2 163.30(10) . . ?
O2 V1 N2 85.96(8) . . ?
O3 V1 N2 79.91(8) . . ?
O1 V1 N2 70.78(8) . . ?
O8 V1 N2 88.00(8) . . ?
O7 V1 V2 107.30(7) . . ?
O2 V1 V2 40.43(6) . . ?
O3 V1 V2 39.76(6) . . ?
O1 V1 V2 142.89(6) . . ?
O8 V1 V2 116.20(6) . . ?
N2 V1 V2 81.24(6) . . ?
O9 V2 O3 109.24(10) . . ?
O9 V2 O2 97.41(10) . . ?
O3 V2 O2 80.08(8) . . ?
O9 V2 O4 103.52(10) . . ?
O3 V2 O4 76.46(8) . . ?
O2 V2 O4 152.59(8) . . ?
O9 V2 O5 95.36(10) . . ?
O3 V2 O5 152.95(9) . . ?
O2 V2 O5 108.39(8) . . ?
O4 V2 O5 87.23(8) . . ?
O9 V2 N1 161.70(10) . . ?
O3 V2 N1 87.31(8) . . ?
O2 V2 N1 77.31(8) . . ?
O4 V2 N1 87.56(8) . . ?
O5 V2 N1 70.35(8) . . ?
O9 V2 V1 106.83(8) . . ?
O3 V2 V1 40.63(6) . . ?
O2 V2 V1 39.45(6) . . ?
O4 V2 V1 115.97(6) . . ?
O5 V2 V1 141.89(6) . . ?
N1 V2 V1 80.39(6) . . ?
C9 O1 V1 125.99(18) . . ?
C14 O2 V1 117.45(16) . . ?
C14 O2 V2 137.64(17) . . ?
V1 O2 V2 100.12(9) . . ?
C10 O3 V2 121.41(17) . . ?
C10 O3 V1 138.76(17) . . ?
V2 O3 V1 99.61(9) . . ?
C11 O4 V2 113.72(18) . . ?
C12 O5 V2 126.41(18) . . ?
C13 O8 V1 118.62(16) . . ?
C6 N1 C1 117.8(2) . . ?
C6 N1 V2 112.57(18) . . ?
C1 N1 V2 129.36(19) . . ?
C5 N2 C1 117.6(2) . . ?
C5 N2 V1 112.84(18) . . ?
C1 N2 V1 129.33(19) . . ?
N1 C1 N2 115.7(2) . . ?
N1 C1 C2 122.3(3) . . ?
N2 C1 C2 122.0(2) . . ?
C1 C2 C3 118.2(3) . . ?
C1 C2 C8 117.8(3) . . ?
C3 C2 C8 124.0(3) . . ?
C4 C3 C2 119.0(3) . . ?
C3 C4 C5 118.6(3) . . ?
N2 C5 C4 124.4(3) . . ?
N2 C5 C9 113.0(2) . . ?
C4 C5 C9 122.6(3) . . ?
N1 C6 C7 123.8(3) . . ?
N1 C6 C12 114.1(3) . . ?
C7 C6 C12 122.2(3) . . ?
C8 C7 C6 119.2(3) . . ?
C7 C8 C2 119.0(3) . . ?
O6 C9 O1 125.6(3) . . ?
O6 C9 C5 119.0(3) . . ?
O1 C9 C5 115.4(2) . . ?
O3 C10 C16 109.5(3) . . ?
O3 C10 C17 107.7(2) . . ?
C16 C10 C17 109.0(3) . . ?
O3 C10 C11 106.6(2) . . ?
C16 C10 C11 113.1(3) . . ?
C17 C10 C11 110.8(3) . . ?
O4 C11 C18 108.1(3) . . ?
O4 C11 C19 108.1(3) . . ?
C18 C11 C19 109.8(3) . . ?
O4 C11 C10 102.9(2) . . ?
C18 C11 C10 115.2(3) . . ?
C19 C11 C10 112.3(3) . . ?
O10 C12 O5 125.0(3) . . ?
O10 C12 C6 120.5(3) . . ?
O5 C12 C6 114.4(2) . . ?
O8 C13 C20 108.2(2) . . ?
O8 C13 C21 107.8(2) . . ?
C20 C13 C21 111.3(2) . . ?
O8 C13 C14 103.8(2) . . ?
C20 C13 C14 111.9(2) . . ?
C21 C13 C14 113.4(2) . . ?
O2 C14 C15 108.8(2) . . ?
O2 C14 C22 108.9(2) . . ?
C15 C14 C22 109.4(3) . . ?
O2 C14 C13 104.1(2) . . ?
C15 C14 C13 112.6(2) . . ?
C22 C14 C13 112.8(2) . . ?
C24 C23 C28 120.3(3) . . ?
C23 C24 C25 120.4(3) . . ?
C24 C25 C26 120.3(3) . . ?
C25 C26 C27 119.4(3) . . ?
C28 C27 C26 120.1(3) . . ?
C27 C28 C23 119.6(3) . . ?
C34 C29 C30 121.0(4) . . ?
C29 C30 C31 119.2(4) . . ?
C32 C31 C30 119.5(4) . . ?
C33 C32 C31 119.9(4) . . ?
C34 C33 C32 120.6(4) . . ?
C33 C34 C29 119.8(4) . . ?
C36 C35 C37 119.7(4) . 3_676 ?
C37 C36 C35 119.1(4) . . ?
C36 C37 C35 121.2(4) . 3_676 ?

loop_
_geom_bond_atom_site_label_1
_geom_bond_atom_site_label_2
_geom_bond_distance
_geom_bond_site_symmetry_2
_geom_bond_publ_flag
V1 O7 1.597(2) . ?
V1 O2 1.9472(19) . ?
V1 O3 1.992(2) . ?
V1 O1 2.0294(19) . ?
V1 O8 2.0431(19) . ?
V1 N2 2.389(2) . ?
V1 V2 3.0165(7) . ?
V2 O9 1.601(2) . ?
V2 O3 1.9565(19) . ?
V2 O2 1.9870(19) . ?
V2 O4 2.018(2) . ?
V2 O5 2.047(2) . ?
V2 N1 2.413(2) . ?
O1 C9 1.277(3) . ?
O2 C14 1.433(4) . ?
O3 C10 1.440(4) . ?
O4 C11 1.469(4) . ?
O5 C12 1.301(4) . ?
O6 C9 1.238(3) . ?
O8 C13 1.469(3) . ?
O10 C12 1.218(4) . ?
N1 C6 1.326(4) . ?
N1 C1 1.360(4) . ?
N2 C5 1.321(4) . ?
N2 C1 1.365(4) . ?
C1 C2 1.413(4) . ?
C2 C3 1.415(4) . ?
C2 C8 1.423(4) . ?
C3 C4 1.371(4) . ?
C4 C5 1.402(4) . ?
C5 C9 1.512(4) . ?
C6 C7 1.403(4) . ?
C6 C12 1.507(4) . ?
C7 C8 1.363(4) . ?
C10 C16 1.511(4) . ?
C10 C17 1.530(5) . ?
C10 C11 1.554(4) . ?
C11 C18 1.509(5) . ?
C11 C19 1.530(5) . ?
C13 C20 1.517(4) . ?
C13 C21 1.523(4) . ?
C13 C14 1.566(4) . ?
C14 C15 1.525(4) . ?
C14 C22 1.531(4) . ?
C23 C24 1.368(5) . ?
C23 C28 1.385(5) . ?
C24 C25 1.369(5) . ?
C25 C26 1.383(5) . ?
C26 C27 1.389(5) . ?
C27 C28 1.378(6) . ?
C29 C34 1.369(5) . ?
C29 C30 1.376(6) . ?
C30 C31 1.391(6) . ?
C31 C32 1.384(6) . ?
C32 C33 1.375(6) . ?
C33 C34 1.363(5) . ?
C35 C36 1.370(4) . ?
C35 C37 1.378(3) 3_676 ?
C36 C37 1.367(4) . ?
